data_4066307
loop_
_publ_author_name
'Birkmann, Birgit'
'Voss, Tanja'
'Geier, Stephen J.'
'Ullrich, Matthias'
'Kehr, Gerald'
'Erker, Gerhard'
'Stephan, Douglas W.'

_publ_section_title
;
 Frustrated Lewis Pairs and Ring-Opening of THF, Dioxane, and
 Thioxane&#x2020;
;
_journal_issue 21
_journal_name_full Organometallics
_journal_page_first 5310
_journal_paper_doi 10.1021/om1003896
_journal_volume 29
_journal_year 2010
_chemical_formula_sum 'C35 H22 B Br F15 N O S'
_chemical_formula_weight 880.32
_space_group_IT_number 14
_symmetry_cell_setting monoclinic
_symmetry_space_group_name_Hall '-P 2ybc'
_symmetry_space_group_name_H-M 'P 1 21/c 1'
_atom_sites_solution_hydrogens geom
_atom_sites_solution_primary direct
_atom_sites_solution_secondary difmap
_audit_creation_method SHELXL-97
_cell_angle_alpha 90.00
_cell_angle_beta 106.3280(10)
_cell_angle_gamma 90.00
_cell_formula_units_Z 4
_cell_length_a 12.5351(3)
_cell_length_b 28.6052(6)
_cell_length_c 10.0729(2)
_cell_measurement_temperature 150(2)
_cell_volume 3466.16(13)
_computing_structure_refinement 'SHELXL-97 (Sheldrick, 1997)'
_computing_structure_solution 'SHELXS-97 (Sheldrick, 1990)'
_diffrn_ambient_temperature 150(2)
_diffrn_measured_fraction_theta_full 0.999
_diffrn_measured_fraction_theta_max 0.999
_diffrn_radiation_monochromator graphite
_diffrn_radiation_source 'fine-focus sealed tube'
_diffrn_radiation_type MoK\a
_diffrn_radiation_wavelength 0.71073
_diffrn_reflns_av_R_equivalents 0.0477
_diffrn_reflns_av_sigmaI/netI 0.0546
_diffrn_reflns_limit_h_max 16
_diffrn_reflns_limit_h_min -16
_diffrn_reflns_limit_k_max 38
_diffrn_reflns_limit_k_min -34
_diffrn_reflns_limit_l_max 13
_diffrn_reflns_limit_l_min -11
_diffrn_reflns_number 35796
_diffrn_reflns_theta_full 28.70
_diffrn_reflns_theta_max 28.70
_diffrn_reflns_theta_min 1.42
_exptl_absorpt_coefficient_mu 1.359
_exptl_absorpt_correction_T_max 0.8990
_exptl_absorpt_correction_T_min 0.6702
_exptl_absorpt_correction_type multi-scan
_exptl_absorpt_process_details SADABS
_exptl_crystal_density_diffrn 1.687
_exptl_crystal_density_method 'not measured'
_exptl_crystal_F_000 1752
_exptl_crystal_size_max 0.32
_exptl_crystal_size_mid 0.22
_exptl_crystal_size_min 0.08
_refine_diff_density_max 0.624
_refine_diff_density_min -0.695
_refine_diff_density_rms 0.064
_refine_ls_extinction_method none
_refine_ls_goodness_of_fit_ref 1.023
_refine_ls_hydrogen_treatment fixed
_refine_ls_matrix_type full
_refine_ls_number_parameters 498
_refine_ls_number_reflns 8946
_refine_ls_number_restraints 0
_refine_ls_restrained_S_all 1.023
_refine_ls_R_factor_all 0.0853
_refine_ls_R_factor_gt 0.0449
_refine_ls_shift/su_max 0.001
_refine_ls_shift/su_mean 0.000
_refine_ls_structure_factor_coef Fsqd
_refine_ls_weighting_details 'calc w=1/[\s^2^(Fo^2^)+(0.0439P)^2^+1.0026P] where P=(Fo^2^+2Fc^2^)/3'
_refine_ls_weighting_scheme calc
_refine_ls_wR_factor_gt 0.0925
_refine_ls_wR_factor_ref 0.1044
_reflns_number_gt 5842
_reflns_number_total 8946
_reflns_threshold_expression >2sigma(I)
_cod_data_source_file om1003896_si_002.cif
_cod_data_source_block (C5H3Me2N)(CH2)2S(CH2)2OB(C6F5)3
_cod_depositor_comments
;
The following automatic conversions were performed:

'_symmetry_cell_setting' value 'Monoclinic' changed to 'monoclinic'
according to /home/saulius/struct/CIF-dictionaries/cif_core.dic
dictionary named 'cif_core.dic' version 2.4.1 from 2010-06-29.

Automatic conversion script
Id: cif_fix_values 1715 2011-07-08 13:25:40Z adriana 
;
_cod_original_sg_symbol_H-M P2(1)/c
_cod_database_code 4066307

loop_
_symmetry_equiv_pos_as_xyz
'x, y, z'
'-x, y+1/2, -z+1/2'
'-x, -y, -z'
'x, -y-1/2, z-1/2'

loop_
_atom_site_label
_atom_site_type_symbol
_atom_site_fract_x
_atom_site_fract_y
_atom_site_fract_z
_atom_site_U_iso_or_equiv
_atom_site_adp_type
_atom_site_occupancy
_atom_site_symmetry_multiplicity
_atom_site_calc_flag
_atom_site_refinement_flags
B1 B 0.6766(2) 0.14202(8) 0.6733(3) 0.0210(5) Uani 1 1 d .
Br1 Br 0.24784(3) 0.157052(11) 0.09698(3) 0.04752(10) Uani 1 1 d .
C1 C 0.64092(19) 0.09123(7) 0.7299(2) 0.0204(5) Uani 1 1 d .
C2 C 0.54096(19) 0.06964(7) 0.6634(2) 0.0247(5) Uani 1 1 d .
C3 C 0.5061(2) 0.02706(8) 0.6977(3) 0.0297(5) Uani 1 1 d .
C4 C 0.5746(2) 0.00227(8) 0.8068(3) 0.0299(6) Uani 1 1 d .
C5 C 0.6760(2) 0.02068(8) 0.8737(2) 0.0255(5) Uani 1 1 d .
C6 C 0.70730(19) 0.06382(8) 0.8355(2) 0.0216(5) Uani 1 1 d .
C7 C 0.78670(19) 0.16557(7) 0.7855(2) 0.0225(5) Uani 1 1 d .
C8 C 0.7809(2) 0.17477(8) 0.9189(2) 0.0265(5) Uani 1 1 d .
C9 C 0.8637(2) 0.19689(8) 1.0193(2) 0.0319(6) Uani 1 1 d .
C10 C 0.9575(2) 0.21168(8) 0.9879(3) 0.0326(6) Uani 1 1 d .
C11 C 0.9673(2) 0.20437(8) 0.8576(3) 0.0319(6) Uani 1 1 d .
C12 C 0.8824(2) 0.18187(8) 0.7607(2) 0.0266(5) Uani 1 1 d .
C13 C 0.69731(19) 0.12620(7) 0.5230(2) 0.0212(5) Uani 1 1 d .
C14 C 0.77988(19) 0.09417(8) 0.5212(2) 0.0242(5) Uani 1 1 d .
C15 C 0.7932(2) 0.07356(8) 0.4037(3) 0.0295(5) Uani 1 1 d .
C16 C 0.7222(2) 0.08473(9) 0.2775(2) 0.0313(6) Uani 1 1 d .
C17 C 0.6387(2) 0.11614(8) 0.2721(2) 0.0280(5) Uani 1 1 d .
C18 C 0.6273(2) 0.13556(8) 0.3928(2) 0.0261(5) Uani 1 1 d .
C19 C 0.6024(2) 0.22239(8) 0.6291(3) 0.0281(5) Uani 1 1 d .
H1A H 0.6188 0.2248 0.5388 0.034 Uiso 1 1 calc R
H1B H 0.6677 0.2342 0.7014 0.034 Uiso 1 1 calc R
C20 C 0.5023(2) 0.25198(8) 0.6266(2) 0.0298(5) Uani 1 1 d .
H2A H 0.5251 0.2852 0.6317 0.036 Uiso 1 1 calc R
H2B H 0.4795 0.2450 0.7110 0.036 Uiso 1 1 calc R
C21 C 0.3307(2) 0.18820(8) 0.5083(2) 0.0255(5) Uani 1 1 d .
H3A H 0.2808 0.1759 0.4209 0.031 Uiso 1 1 calc R
H3B H 0.3939 0.1663 0.5400 0.031 Uiso 1 1 calc R
C22 C 0.2677(2) 0.19118(8) 0.6169(2) 0.0289(5) Uani 1 1 d .
H4A H 0.3143 0.2073 0.7000 0.035 Uiso 1 1 calc R
H4B H 0.1992 0.2098 0.5801 0.035 Uiso 1 1 calc R
C23 C 0.1397(2) 0.12385(9) 0.5827(3) 0.0325(6) Uani 1 1 d .
C24 C 0.1117(2) 0.08071(10) 0.6238(3) 0.0414(7) Uani 1 1 d .
H5 H 0.0436 0.0665 0.5743 0.050 Uiso 1 1 calc R
C25 C 0.1808(3) 0.05785(10) 0.7353(3) 0.0432(7) Uani 1 1 d .
H6 H 0.1601 0.0284 0.7640 0.052 Uiso 1 1 calc R
C26 C 0.2797(2) 0.07802(9) 0.8044(3) 0.0355(6) Uani 1 1 d .
H7 H 0.3285 0.0622 0.8804 0.043 Uiso 1 1 calc R
C27 C 0.3095(2) 0.12120(8) 0.7648(2) 0.0265(5) Uani 1 1 d .
C28 C 0.0654(2) 0.14874(10) 0.4604(3) 0.0424(7) Uani 1 1 d .
H8A H 0.0350 0.1769 0.4917 0.064 Uiso 1 1 calc R
H8B H 0.0044 0.1280 0.4128 0.064 Uiso 1 1 calc R
H8C H 0.1083 0.1576 0.3966 0.064 Uiso 1 1 calc R
C29 C 0.4173(2) 0.14289(8) 0.8402(2) 0.0309(6) Uani 1 1 d .
H9A H 0.4562 0.1533 0.7737 0.046 Uiso 1 1 calc R
H9B H 0.4631 0.1199 0.9032 0.046 Uiso 1 1 calc R
H9C H 0.4036 0.1698 0.8936 0.046 Uiso 1 1 calc R
C30 C 0.1854(2) 0.10441(9) 0.1636(3) 0.0343(6) Uani 1 1 d .
C31 C 0.2477(2) 0.08103(10) 0.2787(3) 0.0390(7) Uani 1 1 d .
H10 H 0.3214 0.0908 0.3239 0.047 Uiso 1 1 calc R
C32 C 0.2020(3) 0.04337(11) 0.3276(3) 0.0470(8) Uani 1 1 d .
H11 H 0.2446 0.0270 0.4068 0.056 Uiso 1 1 calc R
C33 C 0.0955(3) 0.02924(11) 0.2629(3) 0.0529(8) Uani 1 1 d .
H12 H 0.0645 0.0032 0.2973 0.064 Uiso 1 1 calc R
C34 C 0.0338(3) 0.05293(11) 0.1481(3) 0.0511(8) Uani 1 1 d .
H13 H -0.0401 0.0432 0.1036 0.061 Uiso 1 1 calc R
C35 C 0.0783(2) 0.09066(10) 0.0969(3) 0.0428(7) Uani 1 1 d .
H14 H 0.0359 0.1069 0.0172 0.051 Uiso 1 1 calc R
F1 F 0.46933(12) 0.09108(4) 0.55334(14) 0.0344(3) Uani 1 1 d .
F2 F 0.40730(12) 0.00872(5) 0.62748(17) 0.0459(4) Uani 1 1 d .
F3 F 0.54306(13) -0.03945(5) 0.84358(16) 0.0450(4) Uani 1 1 d .
F4 F 0.74595(12) -0.00383(4) 0.97619(13) 0.0336(3) Uani 1 1 d .
F5 F 0.80948(11) 0.07795(4) 0.90733(13) 0.0284(3) Uani 1 1 d .
F6 F 0.69048(12) 0.16129(5) 0.95694(14) 0.0359(3) Uani 1 1 d .
F7 F 0.85280(14) 0.20361(6) 1.14721(15) 0.0467(4) Uani 1 1 d .
F8 F 1.03859(13) 0.23346(5) 1.08391(16) 0.0484(4) Uani 1 1 d .
F9 F 1.05957(13) 0.21873(6) 0.82628(16) 0.0497(4) Uani 1 1 d .
F10 F 0.89795(12) 0.17777(5) 0.63260(14) 0.0379(4) Uani 1 1 d .
F11 F 0.85293(11) 0.08080(5) 0.64271(13) 0.0316(3) Uani 1 1 d .
F12 F 0.87515(13) 0.04172(5) 0.41161(15) 0.0423(4) Uani 1 1 d .
F13 F 0.73342(14) 0.06463(6) 0.16182(15) 0.0482(4) Uani 1 1 d .
F14 F 0.56676(13) 0.12701(5) 0.14966(13) 0.0394(4) Uani 1 1 d .
F15 F 0.53923(12) 0.16442(5) 0.37589(13) 0.0358(4) Uani 1 1 d .
N1 N 0.23761(17) 0.14375(6) 0.6564(2) 0.0260(4) Uani 1 1 d .
O1 O 0.58351(13) 0.17490(5) 0.65625(15) 0.0222(3) Uani 1 1 d .
S1 S 0.38195(5) 0.24469(2) 0.47750(6) 0.03092(15) Uani 1 1 d .

loop_
_atom_site_aniso_label
_atom_site_aniso_U_11
_atom_site_aniso_U_22
_atom_site_aniso_U_33
_atom_site_aniso_U_23
_atom_site_aniso_U_13
_atom_site_aniso_U_12
B1 0.0222(13) 0.0214(12) 0.0183(12) 0.0027(10) 0.0040(11) -0.0012(10)
Br1 0.04961(19) 0.04827(18) 0.04905(19) -0.00618(14) 0.02099(15) -0.00613(14)
C1 0.0235(12) 0.0204(10) 0.0167(11) -0.0012(9) 0.0045(9) -0.0003(9)
C2 0.0278(13) 0.0211(11) 0.0228(12) 0.0004(9) 0.0032(10) 0.0037(10)
C3 0.0247(13) 0.0281(12) 0.0325(14) -0.0041(11) 0.0016(11) -0.0054(10)
C4 0.0362(14) 0.0190(11) 0.0361(14) 0.0030(10) 0.0125(12) -0.0034(10)
C5 0.0356(14) 0.0227(11) 0.0175(11) 0.0039(9) 0.0061(10) 0.0032(10)
C6 0.0236(12) 0.0245(11) 0.0159(11) -0.0016(9) 0.0042(10) -0.0005(9)
C7 0.0260(12) 0.0205(11) 0.0197(11) 0.0009(9) 0.0044(10) -0.0016(9)
C8 0.0280(13) 0.0246(11) 0.0274(13) -0.0014(10) 0.0084(11) -0.0012(10)
C9 0.0398(15) 0.0298(13) 0.0235(13) -0.0051(10) 0.0046(12) 0.0011(11)
C10 0.0314(14) 0.0280(13) 0.0308(14) -0.0042(11) -0.0038(11) -0.0061(11)
C11 0.0273(14) 0.0323(13) 0.0331(14) 0.0057(11) 0.0035(11) -0.0086(11)
C12 0.0306(13) 0.0269(12) 0.0214(12) 0.0041(10) 0.0058(11) -0.0020(10)
C13 0.0239(12) 0.0222(11) 0.0168(11) 0.0007(9) 0.0046(9) -0.0036(9)
C14 0.0244(12) 0.0270(11) 0.0191(12) 0.0002(9) 0.0028(10) -0.0019(10)
C15 0.0265(13) 0.0301(13) 0.0332(14) -0.0044(11) 0.0106(11) 0.0010(10)
C16 0.0385(15) 0.0346(13) 0.0221(13) -0.0072(10) 0.0104(11) -0.0062(11)
C17 0.0355(14) 0.0289(12) 0.0160(12) 0.0016(9) 0.0012(11) -0.0078(11)
C18 0.0315(13) 0.0231(11) 0.0225(12) 0.0032(10) 0.0055(10) 0.0004(10)
C19 0.0313(14) 0.0215(11) 0.0314(13) 0.0007(10) 0.0084(11) -0.0023(10)
C20 0.0369(14) 0.0186(11) 0.0301(13) -0.0017(10) 0.0031(11) -0.0017(10)
C21 0.0286(13) 0.0238(11) 0.0236(12) 0.0007(10) 0.0065(10) 0.0018(10)
C22 0.0333(14) 0.0232(11) 0.0307(14) 0.0001(10) 0.0101(11) 0.0037(10)
C23 0.0267(13) 0.0413(14) 0.0301(14) -0.0046(11) 0.0087(11) -0.0004(11)
C24 0.0343(16) 0.0481(16) 0.0422(17) -0.0072(13) 0.0113(13) -0.0147(13)
C25 0.0568(19) 0.0377(15) 0.0374(16) -0.0013(13) 0.0169(15) -0.0136(14)
C26 0.0482(17) 0.0320(13) 0.0274(14) 0.0011(11) 0.0126(13) -0.0049(12)
C27 0.0336(14) 0.0291(12) 0.0195(12) -0.0033(10) 0.0120(11) 0.0003(10)
C28 0.0278(14) 0.0547(17) 0.0423(16) 0.0016(14) 0.0059(13) 0.0003(13)
C29 0.0368(15) 0.0308(12) 0.0244(12) -0.0014(10) 0.0076(11) -0.0049(11)
C30 0.0347(15) 0.0352(13) 0.0340(15) -0.0058(11) 0.0113(12) 0.0033(12)
C31 0.0317(15) 0.0500(17) 0.0306(14) -0.0112(13) 0.0011(12) 0.0106(13)
C32 0.0486(19) 0.0558(18) 0.0337(16) 0.0094(14) 0.0071(14) 0.0237(15)
C33 0.048(2) 0.0506(18) 0.062(2) 0.0189(16) 0.0169(17) 0.0091(15)
C34 0.0335(16) 0.0532(18) 0.059(2) 0.0151(16) -0.0001(15) 0.0008(14)
C35 0.0370(16) 0.0440(16) 0.0412(16) 0.0091(13) 0.0008(13) 0.0075(13)
F1 0.0319(8) 0.0263(7) 0.0337(8) 0.0028(6) -0.0092(6) -0.0007(6)
F2 0.0330(9) 0.0321(8) 0.0611(11) 0.0027(7) -0.0054(8) -0.0117(7)
F3 0.0506(10) 0.0268(7) 0.0540(10) 0.0117(7) 0.0090(8) -0.0121(7)
F4 0.0452(9) 0.0276(7) 0.0236(7) 0.0090(6) 0.0023(6) 0.0036(6)
F5 0.0258(7) 0.0292(7) 0.0244(7) 0.0042(6) -0.0027(6) -0.0029(6)
F6 0.0359(8) 0.0488(9) 0.0265(8) -0.0095(7) 0.0142(7) -0.0091(7)
F7 0.0526(11) 0.0604(10) 0.0262(8) -0.0209(7) 0.0096(7) -0.0078(8)
F8 0.0435(10) 0.0512(9) 0.0413(9) -0.0149(8) -0.0031(8) -0.0173(8)
F9 0.0362(9) 0.0664(11) 0.0430(9) 0.0077(8) 0.0056(7) -0.0246(8)
F10 0.0366(9) 0.0540(9) 0.0245(8) 0.0005(7) 0.0109(7) -0.0161(7)
F11 0.0297(8) 0.0372(8) 0.0249(7) -0.0002(6) 0.0027(6) 0.0091(6)
F12 0.0388(9) 0.0489(9) 0.0389(9) -0.0125(7) 0.0104(7) 0.0119(7)
F13 0.0636(11) 0.0571(10) 0.0258(8) -0.0142(7) 0.0160(8) 0.0044(9)
F14 0.0537(10) 0.0419(8) 0.0164(7) 0.0030(6) -0.0005(7) 0.0011(7)
F15 0.0416(9) 0.0398(8) 0.0214(7) 0.0032(6) 0.0014(6) 0.0146(7)
N1 0.0296(11) 0.0261(10) 0.0252(10) -0.0021(8) 0.0125(9) -0.0007(8)
O1 0.0251(9) 0.0170(7) 0.0238(8) 0.0011(6) 0.0059(7) -0.0003(6)
S1 0.0349(4) 0.0248(3) 0.0310(3) 0.0080(3) 0.0059(3) 0.0023(3)

loop_
_atom_type_symbol
_atom_type_description
_atom_type_scat_dispersion_real
_atom_type_scat_dispersion_imag
_atom_type_scat_source
C C 0.0033 0.0016 'International Tables Vol C Tables 4.2.6.8 and 6.1.1.4'
H H 0.0000 0.0000 'International Tables Vol C Tables 4.2.6.8 and 6.1.1.4'
N N 0.0061 0.0033 'International Tables Vol C Tables 4.2.6.8 and 6.1.1.4'
O O 0.0106 0.0060 'International Tables Vol C Tables 4.2.6.8 and 6.1.1.4'
B B 0.0013 0.0007 'International Tables Vol C Tables 4.2.6.8 and 6.1.1.4'
F F 0.0171 0.0103 'International Tables Vol C Tables 4.2.6.8 and 6.1.1.4'
S S 0.1246 0.1234 'International Tables Vol C Tables 4.2.6.8 and 6.1.1.4'
Br Br -0.2901 2.4595 'International Tables Vol C Tables 4.2.6.8 and 6.1.1.4'

loop_
_geom_angle_atom_site_label_1
_geom_angle_atom_site_label_2
_geom_angle_atom_site_label_3
_geom_angle
O1 B1 C7 107.48(18)
O1 B1 C1 108.48(18)
C7 B1 C1 111.88(17)
O1 B1 C13 112.82(18)
C7 B1 C13 114.56(19)
C1 B1 C13 101.48(17)
C2 C1 C6 112.47(19)
C2 C1 B1 121.02(19)
C6 C1 B1 126.3(2)
F1 C2 C3 114.9(2)
F1 C2 C1 119.46(19)
C3 C2 C1 125.6(2)
F2 C3 C2 121.6(2)
F2 C3 C4 119.4(2)
C2 C3 C4 119.0(2)
F3 C4 C5 120.8(2)
F3 C4 C3 120.6(2)
C5 C4 C3 118.5(2)
F4 C5 C4 119.5(2)
F4 C5 C6 120.2(2)
C4 C5 C6 120.3(2)
F5 C6 C5 114.89(19)
F5 C6 C1 121.07(19)
C5 C6 C1 124.0(2)
C12 C7 C8 113.3(2)
C12 C7 B1 128.0(2)
C8 C7 B1 118.4(2)
F6 C8 C9 116.1(2)
F6 C8 C7 119.7(2)
C9 C8 C7 124.1(2)
F7 C9 C10 120.1(2)
F7 C9 C8 120.5(2)
C10 C9 C8 119.3(2)
F8 C10 C11 120.5(2)
F8 C10 C9 120.2(2)
C11 C10 C9 119.3(2)
F9 C11 C10 119.5(2)
F9 C11 C12 121.2(2)
C10 C11 C12 119.3(2)
F10 C12 C7 120.4(2)
F10 C12 C11 114.9(2)
C7 C12 C11 124.6(2)
C18 C13 C14 113.1(2)
C18 C13 B1 126.0(2)
C14 C13 B1 119.85(19)
F11 C14 C15 116.1(2)
F11 C14 C13 119.36(19)
C15 C14 C13 124.5(2)
F12 C15 C16 119.7(2)
F12 C15 C14 120.7(2)
C16 C15 C14 119.6(2)
F13 C16 C15 120.4(2)
F13 C16 C17 120.8(2)
C15 C16 C17 118.7(2)
F14 C17 C16 119.8(2)
F14 C17 C18 120.5(2)
C16 C17 C18 119.8(2)
F15 C18 C17 114.7(2)
F15 C18 C13 121.1(2)
C17 C18 C13 124.2(2)
O1 C19 C20 110.99(19)
C19 C20 S1 116.28(17)
C22 C21 S1 110.88(16)
N1 C22 C21 111.22(18)
N1 C23 C24 118.4(2)
N1 C23 C28 120.3(2)
C24 C23 C28 121.4(2)
C25 C24 C23 121.0(3)
C26 C25 C24 119.2(3)
C25 C26 C27 120.7(3)
N1 C27 C26 118.8(2)
N1 C27 C29 120.8(2)
C26 C27 C29 120.4(2)
C31 C30 C35 121.0(3)
C31 C30 Br1 119.3(2)
C35 C30 Br1 119.6(2)
C32 C31 C30 119.2(3)
C33 C32 C31 120.6(3)
C32 C33 C34 119.8(3)
C33 C34 C35 120.6(3)
C30 C35 C34 118.8(3)
C27 N1 C23 121.8(2)
C27 N1 C22 118.9(2)
C23 N1 C22 119.3(2)
C19 O1 B1 117.73(17)
C21 S1 C20 102.38(11)

loop_
_geom_bond_atom_site_label_1
_geom_bond_atom_site_label_2
_geom_bond_distance
B1 O1 1.471(3)
B1 C7 1.661(3)
B1 C1 1.667(3)
B1 C13 1.669(3)
Br1 C30 1.904(3)
C1 C2 1.388(3)
C1 C6 1.393(3)
C2 F1 1.361(2)
C2 C3 1.370(3)
C3 F2 1.348(3)
C3 C4 1.385(3)
C4 F3 1.342(3)
C4 C5 1.365(3)
C5 F4 1.348(3)
C5 C6 1.382(3)
C6 F5 1.344(3)
C7 C12 1.374(3)
C7 C8 1.391(3)
C8 F6 1.351(3)
C8 C9 1.382(3)
C9 F7 1.347(3)
C9 C10 1.368(4)
C10 F8 1.343(3)
C10 C11 1.368(4)
C11 F9 1.346(3)
C11 C12 1.383(3)
C12 F10 1.363(3)
C13 C18 1.383(3)
C13 C14 1.386(3)
C14 F11 1.361(3)
C14 C15 1.374(3)
C15 F12 1.358(3)
C15 C16 1.369(3)
C16 F13 1.342(3)
C16 C17 1.369(4)
C17 F14 1.344(3)
C17 C18 1.380(3)
C18 F15 1.350(3)
C19 O1 1.419(3)
C19 C20 1.507(3)
C20 S1 1.817(2)
C21 C22 1.522(3)
C21 S1 1.798(2)
C22 N1 1.492(3)
C23 N1 1.368(3)
C23 C24 1.378(4)
C23 C28 1.499(4)
C24 C25 1.376(4)
C25 C26 1.367(4)
C26 C27 1.381(3)
C27 N1 1.366(3)
C27 C29 1.487(3)
C30 C31 1.375(4)
C30 C35 1.379(4)
C31 C32 1.374(4)
C32 C33 1.371(4)
C33 C34 1.376(4)
C34 C35 1.379(4)
